data_7155705
loop_
_publ_author_name
'Kaiser, Reinhard Peter'
'Mosinger, Jiri'
'Cisarova, Ivana'
'Kotora, Martin'

_publ_section_title
;
 Synthesis of Selectively 4-Substituted 9,9&#x00B4;-Spirobifluorenes and
 Modulation of Their Photophysical Properties.
;
_journal_name_full 'Org. Biomol. Chem.'
_journal_paper_doi 10.1039/C7OB01319A
_journal_year 2017
_chemical_compound_source 'synthesized by the authors'
_chemical_formula_moiety 'C42 H33 Cl'
_chemical_formula_sum 'C42 H33 Cl'
_chemical_formula_weight 573.13
_space_group_crystal_system monoclinic
_space_group_IT_number 15
_space_group_name_Hall '-C 2yc'
_space_group_name_H-M_alt 'C 1 2/c 1'
_symmetry_space_group_name_Hall '-C 2yc'
_symmetry_space_group_name_H-M 'C 1 2/c 1'
_atom_sites_solution_hydrogens geom
_atom_sites_solution_primary direct
_atom_sites_solution_secondary difmap
_audit_creation_method SHELXL-2014/7
_audit_update_record
;
2017-04-04 deposited with the CCDC.
2017-06-16 downloaded from the CCDC.
;
_cell_angle_alpha 90
_cell_angle_beta 128.8580(5)
_cell_angle_gamma 90
_cell_formula_units_Z 8
_cell_length_a 35.6573(8)
_cell_length_b 9.6469(2)
_cell_length_c 22.6588(4)
_cell_measurement_reflns_used 9602
_cell_measurement_temperature 150(2)
_cell_measurement_theta_max 26.9985
_cell_measurement_theta_min 2.7187
_cell_volume 6069.4(2)
_computing_cell_refinement 'SAINT V8.34A (Bruker AXS Inc., 2013)'
_computing_data_collection 'Bruker Instrument Service v2015.5.1.2'
_computing_data_reduction 'SAINT V8.34A (Bruker AXS Inc., 2013)'
_computing_structure_refinement 'SHELXL-2014/7 (Sheldrick, 2014)'
_computing_structure_solution 'XT, VERSION 2014/5'
_diffrn_ambient_temperature 150(2)
_diffrn_measured_fraction_theta_full 0.999
_diffrn_measured_fraction_theta_max 0.998
_diffrn_measurement_device_type 'Bruker APEX-II CCD'
_diffrn_measurement_method '\f and \w scans'
_diffrn_radiation_type MoK\a
_diffrn_radiation_wavelength 0.71073
_diffrn_reflns_av_R_equivalents 0.0181
_diffrn_reflns_av_unetI/netI 0.0234
_diffrn_reflns_Laue_measured_fraction_full 0.999
_diffrn_reflns_Laue_measured_fraction_max 0.998
_diffrn_reflns_limit_h_max 42
_diffrn_reflns_limit_h_min -45
_diffrn_reflns_limit_k_max 12
_diffrn_reflns_limit_k_min -12
_diffrn_reflns_limit_l_max 28
_diffrn_reflns_limit_l_min -17
_diffrn_reflns_number 16117
_diffrn_reflns_point_group_measured_fraction_full 0.999
_diffrn_reflns_point_group_measured_fraction_max 0.998
_diffrn_reflns_theta_full 25.242
_diffrn_reflns_theta_max 26.999
_diffrn_reflns_theta_min 1.467
_diffrn_source 'fine-focus sealed tube'
_exptl_absorpt_coefficient_mu 0.156
_exptl_absorpt_correction_T_max 0.94
_exptl_absorpt_correction_T_min 0.83
_exptl_absorpt_correction_type multi-scan
_exptl_absorpt_process_details 'SADABS V2014/5 (Bruker AXS Inc.)'
_exptl_crystal_colour colourless
_exptl_crystal_density_diffrn 1.254
_exptl_crystal_description prism
_exptl_crystal_F_000 2416
_exptl_crystal_size_max 0.572
_exptl_crystal_size_mid 0.558
_exptl_crystal_size_min 0.412
_refine_diff_density_max 0.615
_refine_diff_density_min -0.301
_refine_diff_density_rms 0.047
_refine_ls_extinction_method none
_refine_ls_goodness_of_fit_ref 1.041
_refine_ls_hydrogen_treatment constr
_refine_ls_matrix_type full
_refine_ls_number_parameters 391
_refine_ls_number_reflns 6626
_refine_ls_number_restraints 0
_refine_ls_restrained_S_all 1.041
_refine_ls_R_factor_all 0.0528
_refine_ls_R_factor_gt 0.0425
_refine_ls_shift/su_max 0.001
_refine_ls_shift/su_mean 0.000
_refine_ls_structure_factor_coef Fsqd
_refine_ls_weighting_details 'w=1/[\s^2^(Fo^2^)+(0.0564P)^2^+6.0381P] where P=(Fo^2^+2Fc^2^)/3'
_refine_ls_weighting_scheme calc
_refine_ls_wR_factor_gt 0.1098
_refine_ls_wR_factor_ref 0.1179
_reflns_Friedel_coverage 0.000
_reflns_number_gt 5490
_reflns_number_total 6626
_reflns_threshold_expression 'I > 2\s(I)'
_cod_data_source_file c7ob01319a2.cif
_cod_data_source_block rk175_kotora_org
_cod_database_code 7155705
_shelx_shelxl_version_number 2014/7
_shelx_space_group_comment
;
The symmetry employed for this shelxl refinement is uniquely defined
by the following loop, which should always be used as a source of
symmetry information in preference to the above space-group names.
They are only intended as comments.
;
_shelx_estimated_absorpt_t_min 0.916
_shelx_estimated_absorpt_t_max 0.939

loop_
_space_group_symop_operation_xyz
'x, y, z'
'-x, y, -z+1/2'
'x+1/2, y+1/2, z'
'-x+1/2, y+1/2, -z+1/2'
'-x, -y, -z'
'x, -y, z-1/2'
'-x+1/2, -y+1/2, -z'
'x+1/2, -y+1/2, z-1/2'

loop_
_atom_site_label
_atom_site_type_symbol
_atom_site_fract_x
_atom_site_fract_y
_atom_site_fract_z
_atom_site_U_iso_or_equiv
_atom_site_adp_type
_atom_site_occupancy
_atom_site_site_symmetry_order
_atom_site_calc_flag
_atom_site_refinement_flags_posn
_atom_site_refinement_flags_adp
C1 C 0.33840(5) 0.20883(14) 0.72699(7) 0.0204(3) Uani 1 1 d . .
C2 C 0.37708(5) 0.15208(15) 0.73488(8) 0.0229(3) Uani 1 1 d . .
C3 C 0.36808(5) 0.05497(16) 0.68048(8) 0.0268(3) Uani 1 1 d . .
C4 C 0.32022(5) 0.02123(15) 0.61772(8) 0.0245(3) Uani 1 1 d . .
C5 C 0.28148(5) 0.07741(14) 0.61182(7) 0.0214(3) Uani 1 1 d . .
C6 C 0.29074(5) 0.16973(14) 0.66690(7) 0.0201(3) Uani 1 1 d . .
C7 C 0.25827(5) 0.23554(14) 0.67854(7) 0.0197(3) Uani 1 1 d . .
C8 C 0.20900(5) 0.22445(15) 0.64042(8) 0.0237(3) Uani 1 1 d . .
H8 H 0.1892 0.1708 0.5954 0.028 Uiso 1 1 calc R U
C9 C 0.18926(5) 0.29307(17) 0.66914(8) 0.0281(3) Uani 1 1 d . .
H9 H 0.1558 0.2837 0.6442 0.034 Uiso 1 1 calc R U
C10 C 0.21751(5) 0.37515(17) 0.73377(8) 0.0287(3) Uani 1 1 d . .
H10 H 0.2033 0.4219 0.7523 0.034 Uiso 1 1 calc R U
C11 C 0.26665(5) 0.38869(16) 0.77136(8) 0.0254(3) Uani 1 1 d . .
H11 H 0.2861 0.4459 0.8150 0.030 Uiso 1 1 calc R U
C12 C 0.28656(5) 0.31761(14) 0.74413(7) 0.0205(3) Uani 1 1 d . .
C13 C 0.33940(5) 0.31343(14) 0.77875(7) 0.0203(3) Uani 1 1 d . .
C14 C 0.37328(5) 0.27795(15) 0.86300(8) 0.0224(3) Uani 1 1 d . .
C15 C 0.37273(6) 0.16207(16) 0.89839(8) 0.0279(3) Uani 1 1 d . .
H15 H 0.3487 0.0927 0.8701 0.034 Uiso 1 1 calc R U
C16 C 0.40840(6) 0.14962(19) 0.97681(9) 0.0340(4) Uani 1 1 d . .
H16 H 0.4089 0.0704 1.0022 0.041 Uiso 1 1 calc R U
C17 C 0.44312(6) 0.2518(2) 1.01805(8) 0.0363(4) Uani 1 1 d . .
H17 H 0.4674 0.2409 1.0712 0.044 Uiso 1 1 calc R U
C18 C 0.44294(5) 0.36929(18) 0.98283(8) 0.0315(4) Uani 1 1 d . .
H18 H 0.4665 0.4395 1.0115 0.038 Uiso 1 1 calc R U
C19 C 0.40755(5) 0.38283(16) 0.90453(8) 0.0243(3) Uani 1 1 d . .
C20 C 0.39837(5) 0.49333(16) 0.85260(8) 0.0243(3) Uani 1 1 d . .
C21 C 0.42177(6) 0.61840(17) 0.86496(10) 0.0314(3) Uani 1 1 d . .
H21 H 0.4493 0.6440 0.9145 0.038 Uiso 1 1 calc R U
C22 C 0.40410(6) 0.70486(18) 0.80369(10) 0.0370(4) Uani 1 1 d . .
H22 H 0.4199 0.7903 0.8115 0.044 Uiso 1 1 calc R U
C23 C 0.36379(7) 0.66879(17) 0.73125(10) 0.0351(4) Uani 1 1 d . .
H23 H 0.3519 0.7303 0.6902 0.042 Uiso 1 1 calc R U
C24 C 0.34049(6) 0.54274(16) 0.71820(8) 0.0279(3) Uani 1 1 d . .
H24 H 0.3130 0.5173 0.6686 0.034 Uiso 1 1 calc R U
C25 C 0.35831(5) 0.45575(15) 0.77900(8) 0.0221(3) Uani 1 1 d . .
C26 C 0.42786(5) 0.19054(16) 0.80073(8) 0.0248(3) Uani 1 1 d . .
C27 C 0.45451(6) 0.11022(17) 0.86640(9) 0.0293(3) Uani 1 1 d . .
H27 H 0.4397 0.0337 0.8710 0.035 Uiso 1 1 calc R U
C28 C 0.50251(6) 0.14113(18) 0.92522(9) 0.0325(4) Uani 1 1 d . .
H28 H 0.5201 0.0854 0.9696 0.039 Uiso 1 1 calc R U
C29 C 0.52521(5) 0.25200(18) 0.92025(9) 0.0316(4) Uani 1 1 d . .
C30 C 0.49807(6) 0.33438(19) 0.85589(9) 0.0337(4) Uani 1 1 d . .
H30 H 0.5126 0.4127 0.8520 0.040 Uiso 1 1 calc R U
C31 C 0.45011(6) 0.30441(18) 0.79701(8) 0.0302(3) Uani 1 1 d . .
H31 H 0.4323 0.3626 0.7536 0.036 Uiso 1 1 calc R U
C32 C 0.57834(6) 0.2804(2) 0.98162(10) 0.0417(4) Uani 1 1 d . .
H32A H 0.5920 0.2102 1.0215 0.063 Uiso 1 1 calc R U
H32B H 0.5825 0.3725 1.0033 0.063 Uiso 1 1 calc R U
H32C H 0.5949 0.2769 0.9598 0.063 Uiso 1 1 calc R U
C33 C 0.41083(6) -0.01303(19) 0.69239(10) 0.0349(4) Uani 1 1 d . .
H33A H 0.4380 -0.0179 0.7474 0.042 Uiso 1 1 calc R U
H33B H 0.4020 -0.1092 0.6729 0.042 Uiso 1 1 calc R U
C34 C 0.42753(7) 0.0623(2) 0.65386(11) 0.0495(5) Uani 1 1 d . .
H34A H 0.4011 0.0658 0.5991 0.074 Uiso 1 1 calc R U
H34B H 0.4550 0.0130 0.6637 0.074 Uiso 1 1 calc R U
H34C H 0.4373 0.1568 0.6739 0.074 Uiso 1 1 calc R U
C35 C 0.30951(6) -0.07674(17) 0.55629(9) 0.0309(3) Uani 1 1 d . .
H35A H 0.2821 -0.1369 0.5403 0.037 Uiso 1 1 calc R U
H35B H 0.3378 -0.1372 0.5778 0.037 Uiso 1 1 calc R U
C36 C 0.29744(7) -0.0027(2) 0.48642(9) 0.0386(4) Uani 1 1 d . .
H36A H 0.2683 0.0532 0.4629 0.058 Uiso 1 1 calc R U
H36B H 0.2920 -0.0716 0.4500 0.058 Uiso 1 1 calc R U
H36C H 0.3243 0.0576 0.5017 0.058 Uiso 1 1 calc R U
C37 C 0.23055(5) 0.03566(15) 0.54790(7) 0.0221(3) Uani 1 1 d . .
C38 C 0.20133(5) 0.11758(16) 0.48328(8) 0.0261(3) Uani 1 1 d . .
H38 H 0.2138 0.2012 0.4796 0.031 Uiso 1 1 calc R U
C39 C 0.15420(6) 0.07901(17) 0.42408(8) 0.0289(3) Uani 1 1 d . .
H39 H 0.1347 0.1349 0.3799 0.035 Uiso 1 1 calc R U
C40 C 0.13624(5) -0.04174(17) 0.43048(8) 0.0269(3) Uani 1 1 d . .
C41 C 0.16378(6) -0.12341(16) 0.49470(8) 0.0273(3) Uani 1 1 d . .
H41 H 0.1506 -0.2045 0.4991 0.033 Uiso 1 1 calc R U
C42 C 0.21121(6) -0.08487(15) 0.55281(8) 0.0256(3) Uani 1 1 d . .
H42 H 0.2307 -0.1418 0.5965 0.031 Uiso 1 1 calc R U
Cl1 Cl 0.07777(2) -0.09402(5) 0.35527(2) 0.03867(12) Uani 1 1 d . .

loop_
_atom_site_aniso_label
_atom_site_aniso_U_11
_atom_site_aniso_U_22
_atom_site_aniso_U_33
_atom_site_aniso_U_23
_atom_site_aniso_U_13
_atom_site_aniso_U_12
C1 0.0238(7) 0.0188(6) 0.0178(6) -0.0002(5) 0.0127(6) -0.0011(5)
C2 0.0240(7) 0.0226(7) 0.0210(6) -0.0005(6) 0.0135(6) 0.0000(6)
C3 0.0298(8) 0.0274(8) 0.0266(7) -0.0006(6) 0.0193(6) 0.0024(6)
C4 0.0316(8) 0.0214(7) 0.0215(6) -0.0017(6) 0.0171(6) 0.0000(6)
C5 0.0269(7) 0.0187(7) 0.0184(6) 0.0005(5) 0.0141(6) -0.0013(5)
C6 0.0231(7) 0.0189(7) 0.0181(6) 0.0015(5) 0.0128(6) -0.0003(5)
C7 0.0230(7) 0.0182(7) 0.0172(6) 0.0011(5) 0.0122(5) 0.0002(5)
C8 0.0224(7) 0.0248(7) 0.0187(6) -0.0016(5) 0.0104(6) -0.0015(6)
C9 0.0199(7) 0.0355(8) 0.0245(7) -0.0001(6) 0.0119(6) 0.0015(6)
C10 0.0270(8) 0.0341(8) 0.0261(7) -0.0025(6) 0.0172(6) 0.0043(6)
C11 0.0266(7) 0.0258(7) 0.0210(6) -0.0050(6) 0.0135(6) -0.0005(6)
C12 0.0212(6) 0.0197(7) 0.0177(6) 0.0008(5) 0.0107(5) -0.0005(5)
C13 0.0214(7) 0.0201(7) 0.0176(6) -0.0022(5) 0.0114(5) -0.0014(5)
C14 0.0214(7) 0.0255(7) 0.0188(6) -0.0015(5) 0.0119(6) 0.0026(6)
C15 0.0300(8) 0.0274(8) 0.0277(7) 0.0012(6) 0.0188(7) 0.0039(6)
C16 0.0378(9) 0.0384(9) 0.0290(8) 0.0111(7) 0.0225(7) 0.0148(7)
C17 0.0287(8) 0.0516(11) 0.0195(7) 0.0024(7) 0.0107(6) 0.0137(8)
C18 0.0221(7) 0.0400(9) 0.0217(7) -0.0060(7) 0.0085(6) 0.0038(7)
C19 0.0206(7) 0.0281(7) 0.0218(7) -0.0034(6) 0.0121(6) 0.0027(6)
C20 0.0216(7) 0.0265(7) 0.0244(7) -0.0059(6) 0.0142(6) -0.0010(6)
C21 0.0262(8) 0.0309(8) 0.0375(8) -0.0117(7) 0.0203(7) -0.0075(6)
C22 0.0433(10) 0.0276(8) 0.0513(10) -0.0076(8) 0.0351(9) -0.0105(7)
C23 0.0468(10) 0.0278(8) 0.0405(9) 0.0033(7) 0.0320(8) -0.0015(7)
C24 0.0313(8) 0.0284(8) 0.0253(7) -0.0007(6) 0.0183(6) -0.0013(6)
C25 0.0223(7) 0.0217(7) 0.0237(6) -0.0035(6) 0.0151(6) -0.0018(6)
C26 0.0229(7) 0.0284(8) 0.0232(7) -0.0036(6) 0.0145(6) 0.0022(6)
C27 0.0283(8) 0.0299(8) 0.0299(7) 0.0023(6) 0.0183(7) 0.0055(6)
C28 0.0284(8) 0.0392(9) 0.0252(7) 0.0031(7) 0.0145(6) 0.0114(7)
C29 0.0219(7) 0.0424(9) 0.0254(7) -0.0079(7) 0.0124(6) 0.0026(7)
C30 0.0277(8) 0.0393(9) 0.0314(8) -0.0040(7) 0.0171(7) -0.0053(7)
C31 0.0261(7) 0.0356(9) 0.0240(7) 0.0017(6) 0.0134(6) 0.0010(7)
C32 0.0254(8) 0.0572(12) 0.0300(8) -0.0088(8) 0.0113(7) 0.0020(8)
C33 0.0356(9) 0.0364(9) 0.0369(8) -0.0062(7) 0.0248(8) 0.0001(7)
C34 0.0479(11) 0.0642(13) 0.0476(11) 0.0020(10) 0.0354(10) 0.0008(10)
C35 0.0373(9) 0.0289(8) 0.0258(7) -0.0059(6) 0.0195(7) 0.0025(7)
C36 0.0465(10) 0.0433(10) 0.0246(7) -0.0031(7) 0.0216(7) 0.0057(8)
C37 0.0266(7) 0.0219(7) 0.0182(6) -0.0036(5) 0.0143(6) -0.0017(6)
C38 0.0290(8) 0.0237(7) 0.0236(7) 0.0002(6) 0.0155(6) -0.0028(6)
C39 0.0280(8) 0.0328(8) 0.0221(7) 0.0021(6) 0.0138(6) 0.0013(6)
C40 0.0230(7) 0.0332(8) 0.0246(7) -0.0099(6) 0.0149(6) -0.0050(6)
C41 0.0330(8) 0.0243(7) 0.0304(7) -0.0055(6) 0.0226(7) -0.0054(6)
C42 0.0330(8) 0.0230(7) 0.0218(6) -0.0020(6) 0.0178(6) -0.0025(6)
Cl1 0.0261(2) 0.0488(3) 0.0341(2) -0.01172(18) 0.01553(17) -0.00849(17)

loop_
_atom_type_symbol
_atom_type_description
_atom_type_scat_dispersion_real
_atom_type_scat_dispersion_imag
_atom_type_scat_source
C C 0.0033 0.0016 'International Tables Vol C Tables 4.2.6.8 and 6.1.1.4'
H H 0.0000 0.0000 'International Tables Vol C Tables 4.2.6.8 and 6.1.1.4'
Cl Cl 0.1484 0.1585 'International Tables Vol C Tables 4.2.6.8 and 6.1.1.4'

loop_
_geom_angle_atom_site_label_1
_geom_angle_atom_site_label_2
_geom_angle_atom_site_label_3
_geom_angle
C2 C1 C6 121.22(13)
C2 C1 C13 128.17(12)
C6 C1 C13 110.59(12)
C1 C2 C3 119.02(13)
C1 C2 C26 120.81(13)
C3 C2 C26 120.16(13)
C4 C3 C2 119.98(13)
C4 C3 C33 121.53(13)
C2 C3 C33 118.48(14)
C5 C4 C3 119.99(13)
C5 C4 C35 118.95(13)
C3 C4 C35 121.06(13)
C6 C5 C4 119.55(13)
C6 C5 C37 119.89(13)
C4 C5 C37 120.54(12)
C5 C6 C1 120.09(13)
C5 C6 C7 131.34(13)
C1 C6 C7 108.48(12)
C8 C7 C12 119.27(13)
C8 C7 C6 132.76(13)
C12 C7 C6 107.88(12)
C9 C8 C7 119.02(13)
C8 C9 C10 121.27(14)
C9 C10 C11 119.97(14)
C12 C11 C10 118.86(13)
C11 C12 C7 121.58(13)
C11 C12 C13 126.94(12)
C7 C12 C13 111.46(12)
C12 C13 C14 113.79(11)
C12 C13 C25 112.27(11)
C14 C13 C25 101.29(11)
C12 C13 C1 101.33(11)
C14 C13 C1 115.50(11)
C25 C13 C1 113.18(11)
C15 C14 C19 121.22(13)
C15 C14 C13 128.23(13)
C19 C14 C13 110.54(12)
C14 C15 C16 118.30(15)
C17 C16 C15 120.71(16)
C18 C17 C16 120.93(14)
C17 C18 C19 118.89(15)
C18 C19 C14 119.91(15)
C18 C19 C20 131.11(15)
C14 C19 C20 108.98(12)
C21 C20 C25 119.90(14)
C21 C20 C19 131.74(14)
C25 C20 C19 108.36(13)
C22 C21 C20 118.79(15)
C23 C22 C21 121.13(15)
C22 C23 C24 120.45(15)
C25 C24 C23 118.55(14)
C24 C25 C20 121.16(14)
C24 C25 C13 128.06(13)
C20 C25 C13 110.78(12)
C31 C26 C27 118.15(14)
C31 C26 C2 120.94(13)
C27 C26 C2 120.87(14)
C28 C27 C26 120.60(16)
C29 C28 C27 121.16(15)
C30 C29 C28 117.97(14)
C30 C29 C32 120.51(16)
C28 C29 C32 121.49(16)
C29 C30 C31 121.17(16)
C30 C31 C26 120.87(15)
C34 C33 C3 113.78(15)
C4 C35 C36 113.76(14)
C42 C37 C38 118.49(13)
C42 C37 C5 120.45(13)
C38 C37 C5 121.05(13)
C39 C38 C37 121.10(14)
C40 C39 C38 118.96(14)
C39 C40 C41 121.46(14)
C39 C40 Cl1 119.34(12)
C41 C40 Cl1 119.19(12)
C40 C41 C42 118.86(14)
C37 C42 C41 121.10(14)

loop_
_geom_bond_atom_site_label_1
_geom_bond_atom_site_label_2
_geom_bond_distance
C1 C2 1.387(2)
C1 C6 1.4074(19)
C1 C13 1.5303(18)
C2 C3 1.415(2)
C2 C26 1.501(2)
C3 C4 1.413(2)
C3 C33 1.520(2)
C4 C5 1.410(2)
C4 C35 1.5197(19)
C5 C6 1.3939(19)
C5 C37 1.5025(19)
C6 C7 1.4820(19)
C7 C8 1.3928(19)
C7 C12 1.4042(19)
C8 C9 1.390(2)
C9 C10 1.391(2)
C10 C11 1.393(2)
C11 C12 1.380(2)
C12 C13 1.5208(19)
C13 C14 1.5255(18)
C13 C25 1.5279(19)
C14 C15 1.383(2)
C14 C19 1.400(2)
C15 C16 1.398(2)
C16 C17 1.388(3)
C17 C18 1.384(3)
C18 C19 1.396(2)
C19 C20 1.464(2)
C20 C21 1.392(2)
C20 C25 1.4014(19)
C21 C22 1.386(3)
C22 C23 1.386(2)
C23 C24 1.396(2)
C24 C25 1.381(2)
C26 C31 1.388(2)
C26 C27 1.394(2)
C27 C28 1.390(2)
C28 C29 1.388(3)
C29 C30 1.387(2)
C29 C32 1.514(2)
C30 C31 1.388(2)
C33 C34 1.515(3)
C35 C36 1.532(2)
C37 C42 1.391(2)
C37 C38 1.393(2)
C38 C39 1.390(2)
C39 C40 1.380(2)
C40 C41 1.382(2)
C40 Cl1 1.7456(15)
C41 C42 1.392(2)
